data_2214193
loop_
_publ_author_name
'Long, Sihui'
'Siegler, Maxime'
'Li, Tonglei'

_publ_section_title
;
 2,4,6-Trimethylanilinium chloride
;
_journal_coeditor_code FL2132
_journal_issue 7
_journal_name_full 'Acta Crystallographica Section E'
_journal_page_first o3080
_journal_page_last o3080
_journal_paper_doi 10.1107/S1600536807025718
_journal_volume 63
_journal_year 2007
_chemical_formula_iupac 'C9 H14 N +, Cl -'
_chemical_formula_moiety 'C9 H14 N + , Cl -'
_chemical_formula_sum 'C9 H14 Cl N'
_chemical_formula_weight 171.66
_chemical_name_systematic
;
2,4,6-Trimethylanilinium chloride
;
_space_group_IT_number 14
_space_group_name_Hall '-P 2ybc'
_symmetry_cell_setting monoclinic
_symmetry_space_group_name_Hall '-P 2ybc'
_symmetry_space_group_name_H-M 'P 1 21/c 1'
_atom_sites_solution_hydrogens geom
_atom_sites_solution_primary direct
_atom_sites_solution_secondary difmap
_audit_creation_method SHELXL97
_cell_angle_alpha 90.00
_cell_angle_beta 90.99(3)
_cell_angle_gamma 90.00
_cell_formula_units_Z 4
_cell_length_a 4.8110(10)
_cell_length_b 15.373(3)
_cell_length_c 12.509(2)
_cell_measurement_reflns_used 2207
_cell_measurement_temperature 90.0(2)
_cell_measurement_theta_max 27.48
_cell_measurement_theta_min 1.00
_cell_volume 925.0(3)
_computing_cell_refinement 'SCALEPACK (Otwinowski & Minor, 1997)'
_computing_data_collection 'COLLECT (Nonius, 2002)'
_computing_data_reduction 'DENZO-SMN (Otwinowski & Minor, 1997)'
_computing_molecular_graphics 'XP in SHELXTL/PC (Sheldrick, 1995)'
_computing_publication_material 'SHELXL97 and local programs'
_computing_structure_refinement 'SHELXL97 (Sheldrick, 1997)'
_computing_structure_solution 'SHELXS97 (Sheldrick, 1997)'
_diffrn_ambient_temperature 90.0(2)
_diffrn_detector_area_resol_mean 18
_diffrn_measured_fraction_theta_full 1.000
_diffrn_measured_fraction_theta_max 1.000
_diffrn_measurement_device_type 'Nonius KappaCCD area-detector'
_diffrn_measurement_method '\w scans at fixed \c = 55\%'
_diffrn_radiation_monochromator graphite
_diffrn_radiation_source 'fine-focus sealed tube'
_diffrn_radiation_type MoK\a
_diffrn_radiation_wavelength 0.71073
_diffrn_reflns_av_R_equivalents 0.0459
_diffrn_reflns_av_sigmaI/netI 0.0677
_diffrn_reflns_limit_h_max 6
_diffrn_reflns_limit_h_min -6
_diffrn_reflns_limit_k_max 19
_diffrn_reflns_limit_k_min -19
_diffrn_reflns_limit_l_max 16
_diffrn_reflns_limit_l_min -16
_diffrn_reflns_number 4000
_diffrn_reflns_theta_full 27.48
_diffrn_reflns_theta_max 27.48
_diffrn_reflns_theta_min 2.10
_exptl_absorpt_coefficient_mu 0.350
_exptl_absorpt_correction_T_max 0.9896
_exptl_absorpt_correction_T_min 0.8726
_exptl_absorpt_correction_type multi-scan
_exptl_absorpt_process_details '(SCALEPACK; Otwinowski & Minor, 1997)'
_exptl_crystal_colour colorless
_exptl_crystal_density_diffrn 1.233
_exptl_crystal_density_method 'not measured'
_exptl_crystal_description 'thick needle'
_exptl_crystal_F_000 368
_exptl_crystal_size_max 0.40
_exptl_crystal_size_mid 0.13
_exptl_crystal_size_min 0.03
_refine_diff_density_max 0.643
_refine_diff_density_min -0.348
_refine_ls_extinction_method none
_refine_ls_goodness_of_fit_ref 1.039
_refine_ls_hydrogen_treatment constr
_refine_ls_matrix_type full
_refine_ls_number_parameters 104
_refine_ls_number_reflns 2121
_refine_ls_number_restraints 0
_refine_ls_restrained_S_all 1.039
_refine_ls_R_factor_all 0.0851
_refine_ls_R_factor_gt 0.0487
_refine_ls_shift/su_max 0.000
_refine_ls_shift/su_mean 0.000
_refine_ls_structure_factor_coef Fsqd
_refine_ls_weighting_details 'calc w = 1/[\s^2^(Fo^2^)+(0.0771P)^2^] where P=(Fo^2^+2Fc^2^)/3'
_refine_ls_weighting_scheme calc
_refine_ls_wR_factor_gt 0.1228
_refine_ls_wR_factor_ref 0.1378
_reflns_number_gt 1453
_reflns_number_total 2121
_reflns_threshold_expression I>2\s(I)
_cod_data_source_file fl2132.cif
_cod_data_source_block I
_cod_original_sg_symbol_H-M 'P 21/c'
_cod_database_code 2214193
_cod_database_fobs_code 2214193

loop_
_symmetry_equiv_pos_as_xyz
'x, y, z'
'-x, y+1/2, -z+1/2'
'-x, -y, -z'
'x, -y-1/2, z-1/2'

loop_
_atom_site_type_symbol
_atom_site_label
_atom_site_fract_x
_atom_site_fract_y
_atom_site_fract_z
_atom_site_U_iso_or_equiv
_atom_site_adp_type
_atom_site_calc_flag
_atom_site_refinement_flags
_atom_site_occupancy
C C1 0.6201(5) 0.08520(15) 0.23416(18) 0.0171(5) Uani d . 1
C C2 0.4224(5) 0.03061(15) 0.27942(17) 0.0175(5) Uani d . 1
C C3 0.3333(5) 0.05229(15) 0.38169(17) 0.0199(5) Uani d . 1
H H3 0.2016 0.0158 0.4153 0.024 Uiso calc R 1
C C4 0.4299(5) 0.12513(14) 0.43603(18) 0.0181(5) Uani d . 1
C C5 0.6277(5) 0.17733(15) 0.38738(17) 0.0179(5) Uani d . 1
H H5 0.6980 0.2268 0.4244 0.021 Uiso calc R 1
C C6 0.7249(4) 0.15857(15) 0.28554(18) 0.0161(5) Uani d . 1
C C7 0.3084(5) -0.04773(16) 0.22143(19) 0.0229(6) Uani d . 1
H H7A 0.4541 -0.0920 0.2161 0.034 Uiso calc R 1
H H7B 0.2455 -0.0307 0.1495 0.034 Uiso calc R 1
H H7C 0.1515 -0.0715 0.2609 0.034 Uiso calc R 1
C C8 0.3174(5) 0.14835(17) 0.54347(19) 0.0249(6) Uani d . 1
H H8A 0.4618 0.1780 0.5860 0.037 Uiso calc R 1
H H8B 0.2601 0.0953 0.5805 0.037 Uiso calc R 1
H H8C 0.1568 0.1870 0.5341 0.037 Uiso calc R 1
C C9 0.9377(5) 0.21750(15) 0.23440(19) 0.0210(6) Uani d . 1
H H9A 1.1011 0.1832 0.2150 0.031 Uiso calc R 1
H H9B 0.9933 0.2631 0.2851 0.031 Uiso calc R 1
H H9C 0.8561 0.2442 0.1700 0.031 Uiso calc R 1
N N1 0.7035(4) 0.06625(12) 0.12322(13) 0.0173(5) Uani d . 1
H H1A 0.5682 0.0848 0.0769 0.026 Uiso calc R 1
H H1B 0.7285 0.0079 0.1154 0.026 Uiso calc R 1
H H1C 0.8653 0.0944 0.1092 0.026 Uiso calc R 1
Cl Cl1 0.20588(11) 0.12054(4) -0.02006(4) 0.0188(2) Uani d . 1

loop_
_atom_site_aniso_label
_atom_site_aniso_U_11
_atom_site_aniso_U_22
_atom_site_aniso_U_33
_atom_site_aniso_U_12
_atom_site_aniso_U_13
_atom_site_aniso_U_23
C1 0.0180(12) 0.0185(12) 0.0147(11) 0.0054(10) 0.0009(9) -0.0003(10)
C2 0.0176(12) 0.0165(12) 0.0184(12) 0.0023(10) 0.0002(9) 0.0019(10)
C3 0.0255(13) 0.0158(12) 0.0186(12) 0.0018(10) 0.0037(10) 0.0049(10)
C4 0.0230(13) 0.0167(12) 0.0146(11) 0.0066(10) -0.0002(9) 0.0012(10)
C5 0.0225(13) 0.0152(12) 0.0158(12) 0.0032(10) -0.0026(10) -0.0015(9)
C6 0.0159(12) 0.0142(12) 0.0182(12) 0.0041(10) -0.0014(9) -0.0005(10)
C7 0.0243(13) 0.0199(13) 0.0246(13) -0.0044(11) 0.0045(10) -0.0003(11)
C8 0.0363(16) 0.0207(13) 0.0179(12) 0.0035(11) 0.0053(11) -0.0005(10)
C9 0.0224(13) 0.0180(13) 0.0226(13) 0.0007(10) 0.0033(10) -0.0020(11)
N1 0.0185(10) 0.0160(10) 0.0174(10) -0.0014(8) 0.0021(8) -0.0015(8)
Cl1 0.0212(3) 0.0177(3) 0.0177(3) -0.0002(2) 0.0026(2) -0.0009(2)

loop_
_atom_type_symbol
_atom_type_description
_atom_type_scat_dispersion_real
_atom_type_scat_dispersion_imag
_atom_type_scat_source
C C 0.0033 0.0016 'International Tables Vol C Tables 4.2.6.8 and 6.1.1.4'
H H 0.0000 0.0000 'International Tables Vol C Tables 4.2.6.8 and 6.1.1.4'
N N 0.0061 0.0033 'International Tables Vol C Tables 4.2.6.8 and 6.1.1.4'
Cl Cl 0.1484 0.1585 'International Tables Vol C Tables 4.2.6.8 and 6.1.1.4'

loop_
_geom_angle_atom_site_label_1
_geom_angle_atom_site_label_2
_geom_angle_atom_site_label_3
_geom_angle
C6 C1 C2 123.0(2)
C6 C1 N1 119.44(19)
C2 C1 N1 117.4(2)
C1 C2 C3 116.8(2)
C1 C2 C7 122.06(19)
C3 C2 C7 121.2(2)
C4 C3 C2 122.4(2)
C4 C3 H3 118.8
C2 C3 H3 118.8
C3 C4 C5 118.5(2)
C3 C4 C8 120.6(2)
C5 C4 C8 120.9(2)
C4 C5 C6 121.5(2)
C4 C5 H5 119.3
C6 C5 H5 119.3
C1 C6 C5 117.8(2)
C1 C6 C9 122.2(2)
C5 C6 C9 120.1(2)
C2 C7 H7A 109.5
C2 C7 H7B 109.5
H7A C7 H7B 109.5
C2 C7 H7C 109.5
H7A C7 H7C 109.5
H7B C7 H7C 109.5
C4 C8 H8A 109.5
C4 C8 H8B 109.5
H8A C8 H8B 109.5
C4 C8 H8C 109.5
H8A C8 H8C 109.5
H8B C8 H8C 109.5
C6 C9 H9A 109.5
C6 C9 H9B 109.5
H9A C9 H9B 109.5
C6 C9 H9C 109.5
H9A C9 H9C 109.5
H9B C9 H9C 109.5
C1 N1 H1A 109.5
C1 N1 H1B 109.5
H1A N1 H1B 109.5
C1 N1 H1C 109.5
H1A N1 H1C 109.5
H1B N1 H1C 109.5

loop_
_geom_bond_atom_site_label_1
_geom_bond_atom_site_label_2
_geom_bond_distance
C1 C6 1.389(3)
C1 C2 1.396(3)
C1 N1 1.480(3)
C2 C3 1.397(3)
C2 C7 1.504(3)
C3 C4 1.386(3)
C3 H3 0.9500
C4 C5 1.393(3)
C4 C8 1.501(3)
C5 C6 1.395(3)
C5 H5 0.9500
C6 C9 1.517(3)
C7 H7A 0.9800
C7 H7B 0.9800
C7 H7C 0.9800
C8 H8A 0.9800
C8 H8B 0.9800
C8 H8C 0.9800
C9 H9A 0.9800
C9 H9B 0.9800
C9 H9C 0.9800
N1 H1A 0.9100
N1 H1B 0.9100
N1 H1C 0.9100

loop_
_geom_hbond_atom_site_label_D
_geom_hbond_atom_site_label_H
_geom_hbond_atom_site_label_A
_geom_hbond_site_symmetry_A
_geom_hbond_distance_DH
_geom_hbond_distance_HA
_geom_hbond_distance_DA
_geom_hbond_angle_DHA
N1 H1A Cl1 . 0.91 2.18 3.081(2) 172.4
N1 H1B Cl1 3_655 0.91 2.33 3.181(2) 155.4
N1 H1C Cl1 1_655 0.91 2.36 3.146(2) 145.1

loop_
_geom_torsion_atom_site_label_1
_geom_torsion_atom_site_label_2
_geom_torsion_atom_site_label_3
_geom_torsion_atom_site_label_4
_geom_torsion
C6 C1 C2 C3 -0.8(3)
N1 C1 C2 C3 -176.3(2)
C6 C1 C2 C7 179.0(2)
N1 C1 C2 C7 3.5(3)
C1 C2 C3 C4 1.2(3)
C7 C2 C3 C4 -178.5(2)
C2 C3 C4 C5 -1.4(3)
C2 C3 C4 C8 176.9(2)
C3 C4 C5 C6 1.1(3)
C8 C4 C5 C6 -177.2(2)
C2 C1 C6 C5 0.5(3)
N1 C1 C6 C5 175.93(19)
C2 C1 C6 C9 -179.4(2)
N1 C1 C6 C9 -4.0(3)
C4 C5 C6 C1 -0.7(3)
C4 C5 C6 C9 179.2(2)

loop_
_cod_related_entry_id
_cod_related_entry_database
_cod_related_entry_code
1 ChemSpider 21372
